data_7023855
loop_
_publ_author_name
'Liu, Baolin'
'Liu, Qingxia'
'Xiao, Hongping'
'Zhang, Wu'
'Tao, Ruojie'

_publ_section_title
;
 Family of dumbbell Ni4Ln2 (Ln = Pr, Sm, Eu, Gd, Tb, Ho, Er) complexes:
 syntheses, structures, luminescent and magnetic properties.
;
_journal_issue 14
_journal_name_full 'Dalton transactions (Cambridge, England : 2003)'
_journal_page_first 5047
_journal_page_last 5055
_journal_paper_doi 10.1039/c3dt32935f
_journal_volume 42
_journal_year 2013
_chemical_formula_moiety 'C60 H58 N8 Ni4 O24 Tb2, 8(H2 O)'
_chemical_formula_sum 'C60 H74 N8 Ni4 O32 Tb2'
_chemical_formula_weight 1971.95
_chemical_name_systematic
;
?
;
_space_group_IT_number 14
_symmetry_cell_setting monoclinic
_symmetry_space_group_name_Hall '-P 2yn'
_symmetry_space_group_name_H-M 'P 1 21/n 1'
_atom_sites_solution_hydrogens geom
_atom_sites_solution_primary direct
_atom_sites_solution_secondary difmap
_audit_creation_method SHELXL-97
_cell_angle_alpha 90.00
_cell_angle_beta 96.424(2)
_cell_angle_gamma 90.00
_cell_formula_units_Z 2
_cell_length_a 12.6435(13)
_cell_length_b 18.3018(19)
_cell_length_c 15.4157(16)
_cell_measurement_reflns_used 5068
_cell_measurement_temperature 296(2)
_cell_measurement_theta_max 25.70
_cell_measurement_theta_min 2.47
_cell_volume 3544.8(6)
_computing_cell_refinement 'APEX 2'
_computing_data_collection 'APEX 2(Bruker, 2009)'
_computing_data_reduction 'SAINT(Bruker, 2009)'
_computing_molecular_graphics 'SHELXTL(Bruker, 2009)'
_computing_publication_material SHELXTL
_computing_structure_refinement 'SHELXL-97 (Sheldrick, 2008)'
_computing_structure_solution 'SHELXS-97 (Sheldrick, 2008)'
_diffrn_ambient_temperature 296(2)
_diffrn_measured_fraction_theta_full 1.000
_diffrn_measured_fraction_theta_max 1.000
_diffrn_measurement_device_type 'Bruker Smart APEX II CCD area detector'
_diffrn_measurement_method '\f and \w scans'
_diffrn_radiation_monochromator graphite
_diffrn_radiation_source 'fine-focus sealed tube'
_diffrn_radiation_type MoK\a
_diffrn_radiation_wavelength 0.71073
_diffrn_reflns_av_R_equivalents 0.0429
_diffrn_reflns_av_sigmaI/netI 0.0516
_diffrn_reflns_limit_h_max 13
_diffrn_reflns_limit_h_min -15
_diffrn_reflns_limit_k_max 12
_diffrn_reflns_limit_k_min -21
_diffrn_reflns_limit_l_max 17
_diffrn_reflns_limit_l_min -18
_diffrn_reflns_number 18031
_diffrn_reflns_theta_full 25.00
_diffrn_reflns_theta_max 25.00
_diffrn_reflns_theta_min 1.73
_exptl_absorpt_coefficient_mu 3.104
_exptl_absorpt_correction_T_max 0.7071
_exptl_absorpt_correction_T_min 0.4561
_exptl_absorpt_correction_type multi-scan
_exptl_absorpt_process_details 'SADABS(Bruker, 2009)'
_exptl_crystal_colour blue
_exptl_crystal_density_diffrn 1.848
_exptl_crystal_density_method 'not measured'
_exptl_crystal_description block
_exptl_crystal_F_000 1976
_exptl_crystal_size_max 0.30
_exptl_crystal_size_mid 0.16
_exptl_crystal_size_min 0.12
_refine_diff_density_max 1.642
_refine_diff_density_min -0.629
_refine_diff_density_rms 0.121
_refine_ls_extinction_method none
_refine_ls_goodness_of_fit_ref 1.058
_refine_ls_hydrogen_treatment constr
_refine_ls_matrix_type full
_refine_ls_number_parameters 496
_refine_ls_number_reflns 6232
_refine_ls_number_restraints 30
_refine_ls_restrained_S_all 1.085
_refine_ls_R_factor_all 0.0513
_refine_ls_R_factor_gt 0.0378
_refine_ls_shift/su_max 0.001
_refine_ls_shift/su_mean 0.000
_refine_ls_structure_factor_coef Fsqd
_refine_ls_weighting_details 'calc w=1/[\s^2^(Fo^2^)+(0.0588P)^2^+2.3046P] where P=(Fo^2^+2Fc^2^)/3'
_refine_ls_weighting_scheme calc
_refine_ls_wR_factor_gt 0.1043
_refine_ls_wR_factor_ref 0.1102
_reflns_number_gt 4985
_reflns_number_total 6232
_reflns_threshold_expression >2sigma(I)
_cod_data_source_file c3dt32935f.txt
_cod_data_source_block 1813
_cod_original_sg_symbol_H-M 'P 21/n'
_cod_database_code 7023855

loop_
_symmetry_equiv_pos_as_xyz
'x, y, z'
'-x+1/2, y+1/2, -z+1/2'
'-x, -y, -z'
'x-1/2, -y-1/2, z-1/2'

loop_
_atom_site_label
_atom_site_type_symbol
_atom_site_fract_x
_atom_site_fract_y
_atom_site_fract_z
_atom_site_U_iso_or_equiv
_atom_site_adp_type
_atom_site_occupancy
_atom_site_symmetry_multiplicity
_atom_site_calc_flag
_atom_site_refinement_flags
_atom_site_disorder_assembly
_atom_site_disorder_group
Tb1 Tb 0.57899(2) 1.051608(15) 0.099155(18) 0.02477(11) Uani 1 1 d . . .
N1 N 0.7851(4) 0.8264(3) 0.2562(4) 0.0407(13) Uani 1 1 d . . .
N2 N 0.6370(4) 0.8147(3) 0.1028(4) 0.0443(14) Uani 1 1 d . . .
H2A H 0.5895 0.7794 0.1109 0.053 Uiso 1 1 calc R . .
H2B H 0.6168 0.8372 0.0517 0.053 Uiso 1 1 calc R . .
N3 N 0.5797(4) 0.8368(3) 0.2949(4) 0.0440(14) Uani 1 1 d . . .
N4 N 0.8175(5) 0.9782(3) 0.3182(4) 0.0438(14) Uani 1 1 d . . .
Ni2 Ni 0.80369(6) 1.04185(4) 0.20976(5) 0.02955(19) Uani 1 1 d . . .
Ni3 Ni 0.64703(6) 0.88780(4) 0.20319(5) 0.0307(2) Uani 1 1 d . . .
O1 O 0.5142(3) 0.9499(2) 0.1749(3) 0.0305(9) Uani 1 1 d . . .
O2 O 0.4088(3) 1.0166(2) 0.0325(2) 0.0283(9) Uani 1 1 d . . .
O3 O 0.2449(3) 1.0542(2) 0.0462(3) 0.0386(11) Uani 1 1 d . . .
O4 O 0.6594(3) 1.0721(2) 0.2391(3) 0.0353(10) Uani 1 1 d . . .
O5 O 0.4691(3) 1.1240(3) 0.1708(3) 0.0458(12) Uani 1 1 d . . .
O6 O 0.3884(5) 1.1883(5) 0.2613(5) 0.108(2) Uani 1 1 d U . .
O7 O 0.9425(3) 1.0231(2) 0.1569(3) 0.0394(11) Uani 1 1 d . . .
O8 O 0.7530(3) 1.1029(2) 0.1027(3) 0.0298(9) Uani 1 1 d . . .
O9 O 0.5739(3) 1.1528(2) 0.0082(3) 0.0410(11) Uani 1 1 d . . .
O10 O 0.6024(4) 1.2447(3) -0.0783(3) 0.0554(14) Uani 1 1 d . . .
O11 O 0.7174(3) 0.9635(2) 0.1379(2) 0.0277(9) Uani 1 1 d . . .
H11 H 0.7515 0.9447 0.0884 0.033 Uiso 1 1 calc R . .
O1W O 0.8856(4) 1.1234(3) 0.2848(3) 0.0509(12) Uani 1 1 d . . .
H1WA H 0.9419 1.1421 0.2689 0.061 Uiso 1 1 d R . .
H1WB H 0.8947 1.1252 0.3402 0.061 Uiso 1 1 d R . .
C1 C 0.7876(6) 0.7635(4) 0.1962(5) 0.0500(18) Uani 1 1 d . . .
H1A H 0.7453 0.7240 0.2162 0.060 Uiso 1 1 calc R . .
H1B H 0.8603 0.7463 0.1972 0.060 Uiso 1 1 calc R . .
C2 C 0.7449(5) 0.7834(4) 0.1033(5) 0.0498(18) Uani 1 1 d . . .
H2C H 0.7916 0.8188 0.0802 0.060 Uiso 1 1 calc R . .
H2D H 0.7422 0.7402 0.0666 0.060 Uiso 1 1 calc R . .
C3 C 0.7617(6) 0.7994(4) 0.3436(5) 0.056(2) Uani 1 1 d . . .
H3A H 0.7798 0.8370 0.3871 0.067 Uiso 1 1 calc R . .
H3B H 0.8049 0.7567 0.3597 0.067 Uiso 1 1 calc R . .
C4 C 0.6455(6) 0.7800(5) 0.3419(5) 0.059(2) Uani 1 1 d . . .
H4A H 0.6320 0.7332 0.3131 0.071 Uiso 1 1 calc R . .
H4B H 0.6271 0.7758 0.4011 0.071 Uiso 1 1 calc R . .
C5 C 0.4823(6) 0.8433(4) 0.3103(5) 0.0521(19) Uani 1 1 d . . .
H5 H 0.4611 0.8135 0.3541 0.062 Uiso 1 1 calc R . .
C6 C 0.4030(5) 0.8906(4) 0.2687(4) 0.0422(16) Uani 1 1 d . . .
C7 C 0.3036(6) 0.8862(5) 0.2993(5) 0.061(2) Uani 1 1 d . . .
H7 H 0.2944 0.8540 0.3445 0.073 Uiso 1 1 calc R . .
C8 C 0.2183(6) 0.9283(5) 0.2647(5) 0.062(2) Uani 1 1 d . . .
H8 H 0.1538 0.9268 0.2884 0.074 Uiso 1 1 calc R . .
C9 C 0.2312(5) 0.9726(4) 0.1940(5) 0.0465(18) Uani 1 1 d . . .
H9 H 0.1735 0.9997 0.1688 0.056 Uiso 1 1 calc R . .
C10 C 0.3281(4) 0.9780(3) 0.1595(4) 0.0291(13) Uani 1 1 d . . .
C11 C 0.3250(4) 1.0201(3) 0.0751(4) 0.0296(13) Uani 1 1 d . . .
C12 C 0.4177(5) 0.9396(3) 0.1997(4) 0.0288(13) Uani 1 1 d . . .
C13 C 0.8903(5) 0.8654(4) 0.2624(5) 0.0433(16) Uani 1 1 d . . .
H13A H 0.9465 0.8296 0.2753 0.052 Uiso 1 1 calc R . .
H13B H 0.8987 0.8863 0.2058 0.052 Uiso 1 1 calc R . .
C14 C 0.9052(6) 0.9248(4) 0.3295(5) 0.0528(19) Uani 1 1 d . . .
H14A H 0.9087 0.9035 0.3874 0.063 Uiso 1 1 calc R . .
H14B H 0.9721 0.9497 0.3248 0.063 Uiso 1 1 calc R . .
C15 C 0.7647(7) 0.9911(5) 0.3839(5) 0.062(2) Uani 1 1 d . . .
H15 H 0.7878 0.9665 0.4354 0.074 Uiso 1 1 calc R . .
C16 C 0.6742(9) 1.0391(5) 0.3871(5) 0.072(3) Uani 1 1 d U . .
C17 C 0.6300(10) 1.0452(6) 0.4676(7) 0.101(3) Uani 1 1 d U . .
H17 H 0.6642 1.0218 0.5165 0.121 Uiso 1 1 calc R . .
C18 C 0.5403(10) 1.0836(6) 0.4763(7) 0.104(3) Uani 1 1 d U . .
H18 H 0.5155 1.0878 0.5306 0.125 Uiso 1 1 calc R . .
C19 C 0.4866(9) 1.1160(6) 0.4051(6) 0.092(3) Uani 1 1 d U . .
H19 H 0.4248 1.1422 0.4109 0.110 Uiso 1 1 calc R . .
C20 C 0.5242(6) 1.1101(4) 0.3222(5) 0.0498(19) Uani 1 1 d . . .
C21 C 0.4577(5) 1.1431(4) 0.2466(5) 0.053(2) Uani 1 1 d . . .
C22 C 0.6189(6) 1.0738(4) 0.3138(4) 0.0400(16) Uani 1 1 d . . .
C23 C 0.9707(5) 1.0571(4) 0.0934(5) 0.0394(16) Uani 1 1 d . . .
H23 H 1.0402 1.0480 0.0819 0.047 Uiso 1 1 calc R . .
C24 C 0.9135(5) 1.1079(3) 0.0351(4) 0.0359(15) Uani 1 1 d . . .
C25 C 0.9680(5) 1.1374(4) -0.0309(5) 0.0518(19) Uani 1 1 d . . .
H25 H 1.0391 1.1254 -0.0331 0.062 Uiso 1 1 calc R . .
C26 C 0.9179(6) 1.1838(5) -0.0922(5) 0.059(2) Uani 1 1 d . . .
H26 H 0.9554 1.2045 -0.1346 0.071 Uiso 1 1 calc R . .
C27 C 0.8115(5) 1.1994(4) -0.0906(4) 0.0448(17) Uani 1 1 d . . .
H27 H 0.7784 1.2301 -0.1334 0.054 Uiso 1 1 calc R . .
C28 C 0.7510(5) 1.1716(3) -0.0281(4) 0.0307(13) Uani 1 1 d . . .
C29 C 0.6364(5) 1.1913(3) -0.0333(4) 0.0341(14) Uani 1 1 d . . .
C30 C 0.8035(5) 1.1258(3) 0.0390(4) 0.0283(13) Uani 1 1 d . . .
O2W O 0.4362(6) 0.2745(3) 0.0811(4) 0.101(2) Uani 1 1 d . . .
H2WA H 0.3728 0.2591 0.0699 0.121 Uiso 1 1 d R . .
H2WB H 0.4574 0.2568 0.1310 0.121 Uiso 1 1 d R . .
O3W O 0.2140(5) 0.1877(4) 0.1436(4) 0.093(2) Uani 1 1 d . . .
H3WA H 0.2710 0.1858 0.1785 0.111 Uiso 1 1 d R . .
H3WB H 0.2095 0.1459 0.1195 0.111 Uiso 1 1 d R . .
O4W O 0.0775(7) 0.1759(6) 0.2649(6) 0.060(3) Uani 0.50 1 d PU . .
H4WA H 0.1065 0.2023 0.3063 0.073 Uiso 0.50 1 d PR . .
H4WB H 0.1291 0.1536 0.2457 0.073 Uiso 0.50 1 d PR . .
O5W O 0.9240(9) 0.1121(6) 0.4679(6) 0.078(4) Uani 0.50 1 d P . .
H5WA H 0.8971 0.1226 0.5145 0.093 Uiso 0.50 1 d PR . .
H5WB H 0.9823 0.0909 0.4854 0.093 Uiso 0.50 1 d PR . .
O6W O 0.9031(10) 0.9706(7) 0.5731(8) 0.101(4) Uani 0.60 1 d P A 1
H6WA H 0.9573 0.9477 0.5594 0.122 Uiso 0.60 1 d PR A 1
H6WB H 0.8606 0.9372 0.5857 0.122 Uiso 0.60 1 d PR A 1
O7W O 0.7783(17) 0.8768(10) 0.5820(12) 0.115(7) Uani 0.40 1 d P B 2
H7WA H 0.8355 0.8834 0.5588 0.138 Uiso 0.40 1 d PR B 2
H7WB H 0.7290 0.8845 0.5409 0.138 Uiso 0.40 1 d PR B 2

loop_
_atom_site_aniso_label
_atom_site_aniso_U_11
_atom_site_aniso_U_22
_atom_site_aniso_U_33
_atom_site_aniso_U_23
_atom_site_aniso_U_13
_atom_site_aniso_U_12
Tb1 0.02231(16) 0.02303(17) 0.02863(17) 0.00144(12) 0.00132(11) 0.00199(12)
N1 0.040(3) 0.034(3) 0.049(3) 0.013(3) 0.007(2) 0.009(3)
N2 0.035(3) 0.039(3) 0.059(4) -0.004(3) 0.002(3) 0.006(3)
N3 0.048(3) 0.040(3) 0.045(3) 0.021(3) 0.011(3) 0.014(3)
N4 0.052(4) 0.042(3) 0.035(3) -0.001(3) -0.006(3) 0.007(3)
Ni2 0.0277(4) 0.0306(4) 0.0290(4) 0.0000(3) -0.0028(3) 0.0015(3)
Ni3 0.0307(4) 0.0268(4) 0.0349(4) 0.0065(3) 0.0044(3) 0.0063(3)
O1 0.025(2) 0.030(2) 0.036(2) 0.0097(18) 0.0031(17) 0.0029(18)
O2 0.022(2) 0.031(2) 0.032(2) 0.0031(18) 0.0028(17) 0.0029(17)
O3 0.029(2) 0.051(3) 0.036(2) 0.003(2) 0.0020(19) 0.009(2)
O4 0.031(2) 0.045(3) 0.030(2) -0.009(2) 0.0055(18) 0.002(2)
O5 0.038(3) 0.041(3) 0.060(3) -0.008(2) 0.013(2) 0.007(2)
O6 0.089(4) 0.127(4) 0.102(4) -0.050(4) -0.007(3) 0.045(3)
O7 0.030(2) 0.043(3) 0.044(3) 0.005(2) 0.002(2) 0.010(2)
O8 0.022(2) 0.033(2) 0.034(2) 0.0089(19) 0.0018(17) 0.0011(18)
O9 0.029(2) 0.040(3) 0.053(3) 0.017(2) 0.000(2) -0.001(2)
O10 0.047(3) 0.048(3) 0.073(4) 0.035(3) 0.012(2) 0.014(2)
O11 0.028(2) 0.028(2) 0.027(2) 0.0013(17) 0.0034(17) 0.0051(17)
O1W 0.045(3) 0.047(3) 0.058(3) -0.012(2) -0.008(2) -0.004(2)
C1 0.048(4) 0.034(4) 0.068(5) 0.001(4) 0.011(4) 0.006(3)
C2 0.049(4) 0.050(4) 0.053(4) -0.008(4) 0.013(3) 0.010(4)
C3 0.049(4) 0.057(5) 0.060(5) 0.028(4) -0.002(4) 0.013(4)
C4 0.057(5) 0.067(5) 0.057(5) 0.031(4) 0.022(4) 0.029(4)
C5 0.057(5) 0.047(4) 0.055(5) 0.022(4) 0.019(4) 0.011(4)
C6 0.037(4) 0.049(4) 0.043(4) 0.012(3) 0.015(3) 0.008(3)
C7 0.055(5) 0.075(6) 0.058(5) 0.033(4) 0.023(4) 0.007(4)
C8 0.035(4) 0.089(6) 0.064(5) 0.031(5) 0.021(4) 0.010(4)
C9 0.030(3) 0.068(5) 0.043(4) 0.010(4) 0.012(3) 0.007(3)
C10 0.027(3) 0.030(3) 0.031(3) 0.002(3) 0.007(2) 0.004(3)
C11 0.024(3) 0.029(3) 0.035(3) -0.008(3) 0.003(3) -0.005(3)
C12 0.025(3) 0.031(3) 0.031(3) 0.000(3) 0.007(2) 0.000(3)
C13 0.034(4) 0.042(4) 0.053(4) 0.008(3) 0.000(3) 0.010(3)
C14 0.051(4) 0.055(5) 0.048(4) 0.007(4) -0.012(3) 0.012(4)
C15 0.095(6) 0.058(5) 0.032(4) 0.008(4) 0.002(4) 0.018(5)
C16 0.120(7) 0.060(5) 0.040(4) 0.002(4) 0.030(4) 0.032(5)
C17 0.155(7) 0.100(6) 0.055(5) 0.018(4) 0.041(5) 0.044(6)
C18 0.157(7) 0.102(6) 0.065(5) 0.011(5) 0.066(5) 0.047(6)
C19 0.132(8) 0.083(6) 0.071(6) -0.001(5) 0.061(6) 0.030(6)
C20 0.053(4) 0.043(4) 0.058(5) -0.011(4) 0.023(4) -0.004(4)
C21 0.034(4) 0.048(4) 0.078(6) -0.036(4) 0.009(4) 0.010(3)
C22 0.057(4) 0.031(3) 0.034(4) -0.005(3) 0.014(3) 0.002(3)
C23 0.024(3) 0.047(4) 0.047(4) 0.002(3) 0.005(3) 0.008(3)
C24 0.030(3) 0.034(3) 0.044(4) -0.001(3) 0.007(3) 0.000(3)
C25 0.032(4) 0.063(5) 0.063(5) 0.013(4) 0.017(3) 0.002(4)
C26 0.051(5) 0.068(5) 0.064(5) 0.025(4) 0.032(4) 0.011(4)
C27 0.052(4) 0.044(4) 0.037(4) 0.009(3) 0.003(3) 0.002(3)
C28 0.033(3) 0.026(3) 0.033(3) 0.004(3) 0.004(3) -0.003(3)
C29 0.037(3) 0.027(3) 0.039(4) 0.005(3) 0.004(3) 0.001(3)
C30 0.031(3) 0.022(3) 0.032(3) -0.005(3) 0.004(3) -0.004(3)
O2W 0.143(6) 0.062(4) 0.088(5) -0.002(4) -0.027(4) 0.009(4)
O3W 0.090(5) 0.089(5) 0.096(5) -0.034(4) -0.006(4) 0.031(4)
O4W 0.031(4) 0.078(6) 0.078(6) -0.065(5) 0.031(4) -0.038(4)
O5W 0.096(8) 0.091(9) 0.033(6) -0.038(6) -0.044(5) 0.054(7)
O6W 0.111(10) 0.098(9) 0.091(9) -0.009(7) -0.009(7) 0.040(8)
O7W 0.154(19) 0.086(13) 0.101(14) 0.002(11) -0.004(12) 0.049(13)

loop_
_atom_type_symbol
_atom_type_description
_atom_type_scat_dispersion_real
_atom_type_scat_dispersion_imag
_atom_type_scat_source
C C 0.0033 0.0016 'International Tables Vol C Tables 4.2.6.8 and 6.1.1.4'
H H 0.0000 0.0000 'International Tables Vol C Tables 4.2.6.8 and 6.1.1.4'
N N 0.0061 0.0033 'International Tables Vol C Tables 4.2.6.8 and 6.1.1.4'
O O 0.0106 0.0060 'International Tables Vol C Tables 4.2.6.8 and 6.1.1.4'
Ni Ni 0.3393 1.1124 'International Tables Vol C Tables 4.2.6.8 and 6.1.1.4'
Tb Tb -0.1723 4.1537 'International Tables Vol C Tables 4.2.6.8 and 6.1.1.4'

loop_
_geom_angle_atom_site_label_1
_geom_angle_atom_site_label_2
_geom_angle_atom_site_label_3
_geom_angle
_geom_angle_site_symmetry_1
_geom_angle_site_symmetry_3
O5 Tb1 O4 71.53(16) . .
O5 Tb1 O9 81.50(16) . .
O4 Tb1 O9 114.50(16) . .
O5 Tb1 O2 78.16(15) . .
O4 Tb1 O2 137.11(13) . .
O9 Tb1 O2 89.50(14) . .
O5 Tb1 O8 111.61(15) . .
O4 Tb1 O8 66.84(14) . .
O9 Tb1 O8 70.31(13) . .
O2 Tb1 O8 155.15(13) . .
O5 Tb1 O1 87.43(15) . .
O4 Tb1 O1 78.98(15) . .
O9 Tb1 O1 158.31(14) . .
O2 Tb1 O1 69.91(14) . .
O8 Tb1 O1 131.34(13) . .
O5 Tb1 O2 143.87(15) . 3_675
O4 Tb1 O2 144.09(13) . 3_675
O9 Tb1 O2 84.52(14) . 3_675
O2 Tb1 O2 68.54(14) . 3_675
O8 Tb1 O2 94.46(13) . 3_675
O1 Tb1 O2 93.80(13) . 3_675
O5 Tb1 O11 137.02(15) . .
O4 Tb1 O11 69.20(14) . .
O9 Tb1 O11 130.98(14) . .
O2 Tb1 O11 121.82(13) . .
O8 Tb1 O11 67.36(13) . .
O1 Tb1 O11 68.67(13) . .
O2 Tb1 O11 75.37(13) 3_675 .
O5 Tb1 Tb1 111.66(12) . 3_675
O4 Tb1 Tb1 159.02(11) . 3_675
O9 Tb1 Tb1 86.36(11) . 3_675
O2 Tb1 Tb1 34.56(9) . 3_675
O8 Tb1 Tb1 126.32(10) . 3_675
O1 Tb1 Tb1 80.45(10) . 3_675
O2 Tb1 Tb1 33.98(9) 3_675 3_675
O11 Tb1 Tb1 99.36(9) . 3_675
C1 N1 C3 109.1(6) . .
C1 N1 C13 109.1(5) . .
C3 N1 C13 111.3(5) . .
C1 N1 Ni3 103.9(4) . .
C3 N1 Ni3 106.3(4) . .
C13 N1 Ni3 116.7(4) . .
C2 N2 Ni3 105.8(4) . .
C2 N2 H2A 110.6 . .
Ni3 N2 H2A 110.6 . .
C2 N2 H2B 110.6 . .
Ni3 N2 H2B 110.6 . .
H2A N2 H2B 108.7 . .
C5 N3 C4 118.4(6) . .
C5 N3 Ni3 126.1(5) . .
C4 N3 Ni3 115.1(4) . .
C15 N4 C14 118.3(6) . .
C15 N4 Ni2 122.4(5) . .
C14 N4 Ni2 118.2(5) . .
O4 Ni2 N4 88.2(2) . .
O4 Ni2 O8 79.60(16) . .
N4 Ni2 O8 166.7(2) . .
O4 Ni2 O7 168.21(18) . .
N4 Ni2 O7 103.5(2) . .
O8 Ni2 O7 88.61(16) . .
O4 Ni2 O11 82.67(16) . .
N4 Ni2 O11 92.0(2) . .
O8 Ni2 O11 81.15(16) . .
O7 Ni2 O11 95.48(17) . .
O4 Ni2 O1W 94.87(18) . .
N4 Ni2 O1W 87.8(2) . .
O8 Ni2 O1W 98.49(18) . .
O7 Ni2 O1W 86.94(19) . .
O11 Ni2 O1W 177.54(17) . .
N3 Ni3 O11 162.3(2) . .
N3 Ni3 O1 90.36(19) . .
O11 Ni3 O1 84.70(16) . .
N3 Ni3 N2 103.8(2) . .
O11 Ni3 N2 93.8(2) . .
O1 Ni3 N2 102.97(19) . .
N3 Ni3 N1 82.9(2) . .
O11 Ni3 N1 99.55(18) . .
O1 Ni3 N1 170.15(19) . .
N2 Ni3 N1 85.7(2) . .
C12 O1 Ni3 128.3(4) . .
C12 O1 Tb1 128.7(3) . .
Ni3 O1 Tb1 102.71(16) . .
C11 O2 Tb1 121.1(4) . .
C11 O2 Tb1 125.6(4) . 3_675
Tb1 O2 Tb1 111.46(14) . 3_675
C22 O4 Ni2 131.2(4) . .
C22 O4 Tb1 130.5(4) . .
Ni2 O4 Tb1 93.49(15) . .
C21 O5 Tb1 139.1(5) . .
C23 O7 Ni2 124.3(4) . .
C30 O8 Ni2 130.8(4) . .
C30 O8 Tb1 129.7(4) . .
Ni2 O8 Tb1 90.49(14) . .
C29 O9 Tb1 139.8(4) . .
Ni3 O11 Ni2 117.18(19) . .
Ni3 O11 Tb1 103.83(16) . .
Ni2 O11 Tb1 89.61(14) . .
Ni3 O11 H11 114.4 . .
Ni2 O11 H11 114.4 . .
Tb1 O11 H11 114.4 . .
Ni2 O1W H1WA 120.4 . .
Ni2 O1W H1WB 125.9 . .
H1WA O1W H1WB 104.5 . .
N1 C1 C2 111.9(6) . .
N1 C1 H1A 109.2 . .
C2 C1 H1A 109.2 . .
N1 C1 H1B 109.2 . .
C2 C1 H1B 109.2 . .
H1A C1 H1B 107.9 . .
N2 C2 C1 109.1(5) . .
N2 C2 H2C 109.9 . .
C1 C2 H2C 109.9 . .
N2 C2 H2D 109.9 . .
C1 C2 H2D 109.9 . .
H2C C2 H2D 108.3 . .
N1 C3 C4 110.7(6) . .
N1 C3 H3A 109.5 . .
C4 C3 H3A 109.5 . .
N1 C3 H3B 109.5 . .
C4 C3 H3B 109.5 . .
H3A C3 H3B 108.1 . .
N3 C4 C3 109.7(6) . .
N3 C4 H4A 109.7 . .
C3 C4 H4A 109.7 . .
N3 C4 H4B 109.7 . .
C3 C4 H4B 109.7 . .
H4A C4 H4B 108.2 . .
N3 C5 C6 127.9(6) . .
N3 C5 H5 116.0 . .
C6 C5 H5 116.0 . .
C7 C6 C12 119.3(6) . .
C7 C6 C5 115.4(6) . .
C12 C6 C5 125.3(6) . .
C8 C7 C6 122.2(7) . .
C8 C7 H7 118.9 . .
C6 C7 H7 118.9 . .
C7 C8 C9 118.3(7) . .
C7 C8 H8 120.9 . .
C9 C8 H8 120.9 . .
C8 C9 C10 121.9(7) . .
C8 C9 H9 119.0 . .
C10 C9 H9 119.0 . .
C9 C10 C12 119.6(6) . .
C9 C10 C11 115.2(5) . .
C12 C10 C11 125.0(5) . .
O3 C11 O2 121.5(6) . .
O3 C11 C10 120.9(5) . .
O2 C11 C10 117.5(5) . .
O1 C12 C10 121.2(5) . .
O1 C12 C6 120.4(5) . .
C10 C12 C6 118.4(5) . .
C14 C13 N1 115.5(6) . .
C14 C13 H13A 108.4 . .
N1 C13 H13A 108.4 . .
C14 C13 H13B 108.4 . .
N1 C13 H13B 108.4 . .
H13A C13 H13B 107.5 . .
N4 C14 C13 111.4(6) . .
N4 C14 H14A 109.4 . .
C13 C14 H14A 109.4 . .
N4 C14 H14B 109.4 . .
C13 C14 H14B 109.4 . .
H14A C14 H14B 108.0 . .
N4 C15 C16 128.0(7) . .
N4 C15 H15 116.0 . .
C16 C15 H15 116.0 . .
C22 C16 C17 117.1(8) . .
C22 C16 C15 124.6(7) . .
C17 C16 C15 117.9(8) . .
C18 C17 C16 122.9(10) . .
C18 C17 H17 118.6 . .
C16 C17 H17 118.6 . .
C17 C18 C19 119.7(9) . .
C17 C18 H18 120.2 . .
C19 C18 H18 120.2 . .
C18 C19 C20 120.5(9) . .
C18 C19 H19 119.8 . .
C20 C19 H19 119.8 . .
C22 C20 C19 120.1(8) . .
C22 C20 C21 122.6(6) . .
C19 C20 C21 117.3(7) . .
O5 C21 O6 121.1(8) . .
O5 C21 C20 120.6(6) . .
O6 C21 C20 118.3(7) . .
O4 C22 C20 121.3(6) . .
O4 C22 C16 119.0(6) . .
C20 C22 C16 119.7(6) . .
O7 C23 C24 130.5(6) . .
O7 C23 H23 114.8 . .
C24 C23 H23 114.8 . .
C25 C24 C23 116.9(6) . .
C25 C24 C30 120.0(6) . .
C23 C24 C30 123.0(6) . .
C26 C25 C24 120.9(6) . .
C26 C25 H25 119.6 . .
C24 C25 H25 119.6 . .
C25 C26 C27 119.5(6) . .
C25 C26 H26 120.3 . .
C27 C26 H26 120.3 . .
C26 C27 C28 123.4(6) . .
C26 C27 H27 118.3 . .
C28 C27 H27 118.3 . .
C27 C28 C30 117.8(5) . .
C27 C28 C29 118.8(5) . .
C30 C28 C29 123.3(5) . .
O10 C29 O9 121.0(6) . .
O10 C29 C28 119.5(5) . .
O9 C29 C28 119.5(5) . .
O8 C30 C28 120.5(5) . .
O8 C30 C24 121.2(5) . .
C28 C30 C24 118.3(5) . .
H2WA O2W H2WB 104.5 . .
H3WA O3W H3WB 104.5 . .
H4WA O4W H4WB 104.5 . .
H5WA O5W H5WB 104.5 . .
H6WA O6W H6WB 104.5 . .
H7WA O7W H7WB 104.5 . .

loop_
_geom_bond_atom_site_label_1
_geom_bond_atom_site_label_2
_geom_bond_distance
_geom_bond_site_symmetry_2
Tb1 O5 2.292(4) .
Tb1 O4 2.310(4) .
Tb1 O9 2.320(4) .
Tb1 O2 2.367(4) .
Tb1 O8 2.387(4) .
Tb1 O1 2.390(4) .
Tb1 O2 2.403(4) 3_675
Tb1 O11 2.406(4) .
N1 C1 1.480(9) .
N1 C3 1.495(8) .
N1 C13 1.502(8) .
N1 Ni3 2.158(5) .
N2 C2 1.479(8) .
N2 Ni3 2.038(6) .
N2 H2A 0.9000 .
N2 H2B 0.9000 .
N3 C5 1.287(8) .
N3 C4 1.470(8) .
N3 Ni3 1.966(5) .
N4 C15 1.295(9) .
N4 C14 1.474(9) .
N4 Ni2 2.029(6) .
Ni2 O4 2.006(4) .
Ni2 O8 2.036(4) .
Ni2 O7 2.045(4) .
Ni2 O11 2.050(4) .
Ni2 O1W 2.091(5) .
Ni3 O11 1.981(4) .
Ni3 O1 2.035(4) .
O1 C12 1.332(7) .
O2 C11 1.309(7) .
O2 Tb1 2.403(4) 3_675
O3 C11 1.230(7) .
O4 C22 1.312(7) .
O5 C21 1.242(8) .
O6 C21 1.245(8) .
O7 C23 1.245(8) .
O8 C30 1.300(7) .
O9 C29 1.282(7) .
O10 C29 1.247(7) .
O11 H11 0.9800 .
O1W H1WA 0.8500 .
O1W H1WB 0.8500 .
C1 C2 1.517(10) .
C1 H1A 0.9700 .
C1 H1B 0.9700 .
C2 H2C 0.9700 .
C2 H2D 0.9700 .
C3 C4 1.509(10) .
C3 H3A 0.9700 .
C3 H3B 0.9700 .
C4 H4A 0.9700 .
C4 H4B 0.9700 .
C5 C6 1.422(9) .
C5 H5 0.9300 .
C6 C7 1.393(9) .
C6 C12 1.419(8) .
C7 C8 1.383(11) .
C7 H7 0.9300 .
C8 C9 1.384(10) .
C8 H8 0.9300 .
C9 C10 1.392(8) .
C9 H9 0.9300 .
C10 C12 1.415(8) .
C10 C11 1.510(8) .
C13 C14 1.499(10) .
C13 H13A 0.9700 .
C13 H13B 0.9700 .
C14 H14A 0.9700 .
C14 H14B 0.9700 .
C15 C16 1.448(12) .
C15 H15 0.9300 .
C16 C22 1.412(11) .
C16 C17 1.421(12) .
C17 C18 1.354(14) .
C17 H17 0.9300 .
C18 C19 1.359(15) .
C18 H18 0.9300 .
C19 C20 1.416(10) .
C19 H19 0.9300 .
C20 C22 1.387(9) .
C20 C21 1.487(11) .
C23 C24 1.432(9) .
C23 H23 0.9300 .
C24 C25 1.398(9) .
C24 C30 1.438(8) .
C25 C26 1.372(10) .
C25 H25 0.9300 .
C26 C27 1.378(9) .
C26 H26 0.9300 .
C27 C28 1.391(8) .
C27 H27 0.9300 .
C28 C30 1.435(8) .
C28 C29 1.487(8) .
O2W H2WA 0.8500 .
O2W H2WB 0.8500 .
O3W H3WA 0.8500 .
O3W H3WB 0.8500 .
O4W H4WA 0.8500 .
O4W H4WB 0.8500 .
O5W H5WA 0.8500 .
O5W H5WB 0.8500 .
O6W H6WA 0.8500 .
O6W H6WB 0.8500 .
O7W H7WA 0.8500 .
O7W H7WB 0.8500 .

loop_
_geom_hbond_atom_site_label_D
_geom_hbond_atom_site_label_H
_geom_hbond_atom_site_label_A
_geom_hbond_distance_DH
_geom_hbond_distance_HA
_geom_hbond_distance_DA
_geom_hbond_angle_DHA
_geom_hbond_site_symmetry_A
N2 H2A O10 0.90 2.46 3.198(7) 139.3 3_675
N2 H2B O9 0.90 2.49 3.061(7) 121.7 3_675
O11 H11 O3 0.98 2.08 2.947(6) 146.5 3_675
O1W H1WA O4W 0.85 1.83 2.659(9) 164.5 1_665
O1W H1WB O5W 0.85 1.98 2.818(10) 170.5 1_565
O2W H2WB O5 0.85 2.51 3.090(8) 126.6 1_545
O2W H2WB O6 0.85 2.60 3.309(11) 141.7 1_545
O3W H3WA O6 0.85 1.85 2.695(9) 174.2 1_545
O3W H3WB O3 0.85 2.10 2.917(8) 161.2 1_545
O4W H4WA O10 0.85 2.03 2.808(9) 151.3 4_576
O4W H4WA O7W 0.85 2.57 2.98(2) 110.3 3_666
O4W H4WB O3W 0.85 2.10 2.692(10) 126.5 .
O5W H5WA O2W 0.85 2.17 2.703(11) 120.2 4_666
O5W H5WB O6W 0.85 2.11 2.790(15) 136.0 3_766
O6W H6WA O5W 0.85 1.94 2.790(15) 175.1 3_766

loop_
_geom_torsion_atom_site_label_1
_geom_torsion_atom_site_label_2
_geom_torsion_atom_site_label_3
_geom_torsion_atom_site_label_4
_geom_torsion
_geom_torsion_site_symmetry_1
_geom_torsion_site_symmetry_4
C15 N4 Ni2 O4 -24.0(6) . .
C14 N4 Ni2 O4 168.1(5) . .
C15 N4 Ni2 O8 -47.8(12) . .
C14 N4 Ni2 O8 144.3(8) . .
C15 N4 Ni2 O7 157.3(6) . .
C14 N4 Ni2 O7 -10.6(5) . .
C15 N4 Ni2 O11 -106.6(6) . .
C14 N4 Ni2 O11 85.5(5) . .
C15 N4 Ni2 O1W 70.9(6) . .
C14 N4 Ni2 O1W -96.9(5) . .
C5 N3 Ni3 O11 81.0(10) . .
C4 N3 Ni3 O11 -106.8(7) . .
C5 N3 Ni3 O1 7.5(7) . .
C4 N3 Ni3 O1 179.8(5) . .
C5 N3 Ni3 N2 -95.9(7) . .
C4 N3 Ni3 N2 76.3(6) . .
C5 N3 Ni3 N1 -179.7(7) . .
C4 N3 Ni3 N1 -7.5(5) . .
C2 N2 Ni3 N3 -103.7(4) . .
C2 N2 Ni3 O11 77.2(4) . .
C2 N2 Ni3 O1 162.7(4) . .
C2 N2 Ni3 N1 -22.1(4) . .
C1 N1 Ni3 N3 99.0(4) . .
C3 N1 Ni3 N3 -16.0(5) . .
C13 N1 Ni3 N3 -140.7(5) . .
C1 N1 Ni3 O11 -98.6(4) . .
C3 N1 Ni3 O11 146.3(4) . .
C13 N1 Ni3 O11 21.6(5) . .
C1 N1 Ni3 N2 -5.5(4) . .
C3 N1 Ni3 N2 -120.5(5) . .
C13 N1 Ni3 N2 114.7(5) . .
N3 Ni3 O1 C12 -14.0(5) . .
O11 Ni3 O1 C12 -177.0(5) . .
N2 Ni3 O1 C12 90.3(5) . .
N3 Ni3 O1 Tb1 160.5(2) . .
O11 Ni3 O1 Tb1 -2.51(16) . .
N2 Ni3 O1 Tb1 -95.2(2) . .
O5 Tb1 O1 C12 33.2(5) . .
O4 Tb1 O1 C12 104.9(5) . .
O9 Tb1 O1 C12 -25.9(7) . .
O2 Tb1 O1 C12 -45.2(4) . .
O8 Tb1 O1 C12 150.0(4) . .
O2 Tb1 O1 C12 -110.7(5) 3_675 .
O11 Tb1 O1 C12 176.7(5) . .
Tb1 Tb1 O1 C12 -79.3(5) 3_675 .
O5 Tb1 O1 Ni3 -141.27(19) . .
O4 Tb1 O1 Ni3 -69.59(17) . .
O9 Tb1 O1 Ni3 159.6(3) . .
O2 Tb1 O1 Ni3 140.4(2) . .
O8 Tb1 O1 Ni3 -24.4(3) . .
O2 Tb1 O1 Ni3 74.90(17) 3_675 .
O11 Tb1 O1 Ni3 2.21(14) . .
Tb1 Tb1 O1 Ni3 106.26(15) 3_675 .
O5 Tb1 O2 C11 -29.0(4) . .
O4 Tb1 O2 C11 16.4(5) . .
O9 Tb1 O2 C11 -110.4(4) . .
O8 Tb1 O2 C11 -145.3(4) . .
O1 Tb1 O2 C11 62.6(4) . .
O2 Tb1 O2 C11 165.3(5) 3_675 .
O11 Tb1 O2 C11 109.5(4) . .
Tb1 Tb1 O2 C11 165.3(5) 3_675 .
O5 Tb1 O2 Tb1 165.7(2) . 3_675
O4 Tb1 O2 Tb1 -148.82(18) . 3_675
O9 Tb1 O2 Tb1 84.31(17) . 3_675
O8 Tb1 O2 Tb1 49.5(4) . 3_675
O1 Tb1 O2 Tb1 -102.68(18) . 3_675
O2 Tb1 O2 Tb1 0.0 3_675 3_675
O11 Tb1 O2 Tb1 -55.7(2) . 3_675
N4 Ni2 O4 C22 24.8(6) . .
O8 Ni2 O4 C22 -160.7(6) . .
O7 Ni2 O4 C22 -161.3(8) . .
O11 Ni2 O4 C22 117.0(6) . .
O1W Ni2 O4 C22 -62.9(6) . .
N4 Ni2 O4 Tb1 -132.0(2) . .
O8 Ni2 O4 Tb1 42.62(15) . .
O7 Ni2 O4 Tb1 42.0(10) . .
O11 Ni2 O4 Tb1 -39.68(15) . .
O1W Ni2 O4 Tb1 140.38(18) . .
O5 Tb1 O4 C22 40.4(5) . .
O9 Tb1 O4 C22 111.6(5) . .
O2 Tb1 O4 C22 -6.9(6) . .
O8 Tb1 O4 C22 164.9(6) . .
O1 Tb1 O4 C22 -50.5(5) . .
O2 Tb1 O4 C22 -131.7(5) 3_675 .
O11 Tb1 O4 C22 -121.7(5) . .
Tb1 Tb1 O4 C22 -62.0(6) 3_675 .
O5 Tb1 O4 Ni2 -162.6(2) . .
O9 Tb1 O4 Ni2 -91.46(18) . .
O2 Tb1 O4 Ni2 150.08(15) . .
O8 Tb1 O4 Ni2 -38.16(14) . .
O1 Tb1 O4 Ni2 106.45(17) . .
O2 Tb1 O4 Ni2 25.3(3) 3_675 .
O11 Tb1 O4 Ni2 35.26(14) . .
Tb1 Tb1 O4 Ni2 95.0(3) 3_675 .
O4 Tb1 O5 C21 -15.4(7) . .
O9 Tb1 O5 C21 -134.9(7) . .
O2 Tb1 O5 C21 133.8(7) . .
O8 Tb1 O5 C21 -70.1(7) . .
O1 Tb1 O5 C21 63.8(7) . .
O2 Tb1 O5 C21 156.7(6) 3_675 .
O11 Tb1 O5 C21 9.4(8) . .
Tb1 Tb1 O5 C21 142.5(7) 3_675 .
O4 Ni2 O7 C23 13.3(12) . .
N4 Ni2 O7 C23 -172.9(5) . .
O8 Ni2 O7 C23 12.7(5) . .
O11 Ni2 O7 C23 93.7(5) . .
O1W Ni2 O7 C23 -85.9(5) . .
O4 Ni2 O8 C30 170.9(5) . .
N4 Ni2 O8 C30 -164.9(8) . .
O7 Ni2 O8 C30 -9.3(5) . .
O11 Ni2 O8 C30 -105.0(5) . .
O1W Ni2 O8 C30 77.4(5) . .
O4 Ni2 O8 Tb1 -40.85(15) . .
N4 Ni2 O8 Tb1 -16.6(9) . .
O7 Ni2 O8 Tb1 139.02(17) . .
O11 Ni2 O8 Tb1 43.25(14) . .
O1W Ni2 O8 Tb1 -134.29(16) . .
O5 Tb1 O8 C30 -116.4(5) . .
O4 Tb1 O8 C30 -173.7(5) . .
O9 Tb1 O8 C30 -44.5(4) . .
O2 Tb1 O8 C30 -7.2(6) . .
O1 Tb1 O8 C30 137.1(4) . .
O2 Tb1 O8 C30 38.0(5) 3_675 .
O11 Tb1 O8 C30 110.1(5) . .
Tb1 Tb1 O8 C30 25.2(5) 3_675 .
O5 Tb1 O8 Ni2 94.73(18) . .
O4 Tb1 O8 Ni2 37.42(14) . .
O9 Tb1 O8 Ni2 166.63(19) . .
O2 Tb1 O8 Ni2 -156.0(3) . .
O1 Tb1 O8 Ni2 -11.8(2) . .
O2 Tb1 O8 Ni2 -110.82(15) 3_675 .
O11 Tb1 O8 Ni2 -38.69(13) . .
Tb1 Tb1 O8 Ni2 -123.65(10) 3_675 .
O5 Tb1 O9 C29 138.3(7) . .
O4 Tb1 O9 C29 73.2(7) . .
O2 Tb1 O9 C29 -143.6(6) . .
O8 Tb1 O9 C29 21.7(6) . .
O1 Tb1 O9 C29 -161.6(5) . .
O2 Tb1 O9 C29 -75.1(6) 3_675 .
O11 Tb1 O9 C29 -9.9(7) . .
Tb1 Tb1 O9 C29 -109.1(6) 3_675 .
N3 Ni3 O11 Ni2 25.0(7) . .
O1 Ni3 O11 Ni2 99.3(2) . .
N2 Ni3 O11 Ni2 -158.0(2) . .
N1 Ni3 O11 Ni2 -71.7(2) . .
N3 Ni3 O11 Tb1 -71.8(7) . .
O1 Ni3 O11 Tb1 2.51(16) . .
N2 Ni3 O11 Tb1 105.19(19) . .
N1 Ni3 O11 Tb1 -168.53(19) . .
O4 Ni2 O11 Ni3 -67.6(2) . .
N4 Ni2 O11 Ni3 20.3(2) . .
O8 Ni2 O11 Ni3 -148.2(2) . .
O7 Ni2 O11 Ni3 124.1(2) . .
O4 Ni2 O11 Tb1 37.73(15) . .
N4 Ni2 O11 Tb1 125.67(19) . .
O8 Ni2 O11 Tb1 -42.82(13) . .
O7 Ni2 O11 Tb1 -130.55(15) . .
O5 Tb1 O11 Ni3 58.4(3) . .
O4 Tb1 O11 Ni3 83.63(18) . .
O9 Tb1 O11 Ni3 -171.44(16) . .
O2 Tb1 O11 Ni3 -49.7(2) . .
O8 Tb1 O11 Ni3 156.3(2) . .
O1 Tb1 O11 Ni3 -2.28(15) . .
O2 Tb1 O11 Ni3 -102.38(17) 3_675 .
Tb1 Tb1 O11 Ni3 -78.11(14) 3_675 .
O5 Tb1 O11 Ni2 -59.5(2) . .
O4 Tb1 O11 Ni2 -34.32(14) . .
O9 Tb1 O11 Ni2 70.6(2) . .
O2 Tb1 O11 Ni2 -167.69(12) . .
O8 Tb1 O11 Ni2 38.37(13) . .
O1 Tb1 O11 Ni2 -120.23(17) . .
O2 Tb1 O11 Ni2 139.67(16) 3_675 .
Tb1 Tb1 O11 Ni2 163.94(10) 3_675 .
C3 N1 C1 C2 145.5(6) . .
C13 N1 C1 C2 -92.8(6) . .
Ni3 N1 C1 C2 32.5(6) . .
Ni3 N2 C2 C1 45.9(6) . .
N1 C1 C2 N2 -54.8(8) . .
C1 N1 C3 C4 -75.5(7) . .
C13 N1 C3 C4 164.0(6) . .
Ni3 N1 C3 C4 36.0(7) . .
C5 N3 C4 C3 -157.5(7) . .
Ni3 N3 C4 C3 29.6(8) . .
N1 C3 C4 N3 -43.6(9) . .
C4 N3 C5 C6 -175.4(8) . .
Ni3 N3 C5 C6 -3.3(12) . .
N3 C5 C6 C7 -179.7(8) . .
N3 C5 C6 C12 1.0(13) . .
C12 C6 C7 C8 -0.1(13) . .
C5 C6 C7 C8 -179.4(8) . .
C6 C7 C8 C9 3.9(14) . .
C7 C8 C9 C10 -2.5(13) . .
C8 C9 C10 C12 -2.8(11) . .
C8 C9 C10 C11 171.7(7) . .
Tb1 O2 C11 O3 125.4(5) . .
Tb1 O2 C11 O3 -71.6(7) 3_675 .
Tb1 O2 C11 C10 -57.4(6) . .
Tb1 O2 C11 C10 105.7(5) 3_675 .
C9 C10 C11 O3 8.4(9) . .
C12 C10 C11 O3 -177.4(6) . .
C9 C10 C11 O2 -168.9(6) . .
C12 C10 C11 O2 5.3(9) . .
Ni3 O1 C12 C10 -165.9(4) . .
Tb1 O1 C12 C10 21.0(8) . .
Ni3 O1 C12 C6 15.4(8) . .
Tb1 O1 C12 C6 -157.7(5) . .
C9 C10 C12 O1 -172.1(6) . .
C11 C10 C12 O1 13.9(9) . .
C9 C10 C12 C6 6.6(9) . .
C11 C10 C12 C6 -167.4(6) . .
C7 C6 C12 O1 173.5(7) . .
C5 C6 C12 O1 -7.2(11) . .
C7 C6 C12 C10 -5.2(10) . .
C5 C6 C12 C10 174.1(7) . .
C1 N1 C13 C14 -172.6(6) . .
C3 N1 C13 C14 -52.2(7) . .
Ni3 N1 C13 C14 70.0(7) . .
C15 N4 C14 C13 124.3(8) . .
Ni2 N4 C14 C13 -67.3(7) . .
N1 C13 C14 N4 -53.6(8) . .
C14 N4 C15 C16 -177.8(9) . .
Ni2 N4 C15 C16 14.3(13) . .
N4 C15 C16 C22 8.5(16) . .
N4 C15 C16 C17 -179.1(10) . .
C22 C16 C17 C18 -1.5(18) . .
C15 C16 C17 C18 -174.5(11) . .
C16 C17 C18 C19 2(2) . .
C17 C18 C19 C20 -0.3(19) . .
C18 C19 C20 C22 -2.9(15) . .
C18 C19 C20 C21 176.3(10) . .
Tb1 O5 C21 O6 176.3(6) . .
Tb1 O5 C21 C20 -5.9(12) . .
C22 C20 C21 O5 18.5(11) . .
C19 C20 C21 O5 -160.7(8) . .
C22 C20 C21 O6 -163.7(8) . .
C19 C20 C21 O6 17.1(11) . .
Ni2 O4 C22 C20 167.1(5) . .
Tb1 O4 C22 C20 -44.1(9) . .
Ni2 O4 C22 C16 -11.7(10) . .
Tb1 O4 C22 C16 137.0(6) . .
C19 C20 C22 O4 -175.0(8) . .
C21 C20 C22 O4 5.9(11) . .
C19 C20 C22 C16 3.8(12) . .
C21 C20 C22 C16 -175.3(7) . .
C17 C16 C22 O4 177.2(8) . .
C15 C16 C22 O4 -10.4(13) . .
C17 C16 C22 C20 -1.7(13) . .
C15 C16 C22 C20 170.8(8) . .
Ni2 O7 C23 C24 -9.3(10) . .
O7 C23 C24 C25 179.9(7) . .
O7 C23 C24 C30 -3.7(11) . .
C23 C24 C25 C26 176.8(7) . .
C30 C24 C25 C26 0.3(11) . .
C24 C25 C26 C27 -2.3(13) . .
C25 C26 C27 C28 1.4(12) . .
C26 C27 C28 C30 1.5(10) . .
C26 C27 C28 C29 -179.1(7) . .
Tb1 O9 C29 O10 179.7(5) . .
Tb1 O9 C29 C28 0.0(10) . .
C27 C28 C29 O10 -17.4(9) . .
C30 C28 C29 O10 161.9(6) . .
C27 C28 C29 O9 162.3(6) . .
C30 C28 C29 O9 -18.4(9) . .
Ni2 O8 C30 C28 -177.1(4) . .
Tb1 O8 C30 C28 46.0(7) . .
Ni2 O8 C30 C24 1.0(8) . .
Tb1 O8 C30 C24 -135.9(5) . .
C27 C28 C30 O8 174.8(6) . .
C29 C28 C30 O8 -4.6(9) . .
C27 C28 C30 C24 -3.4(8) . .
C29 C28 C30 C24 177.2(6) . .
C25 C24 C30 O8 -175.6(6) . .
C23 C24 C30 O8 8.2(9) . .
C25 C24 C30 C28 2.6(9) . .
C23 C24 C30 C28 -173.6(6) . .
